data_7010715
loop_
_publ_author_name
'Sun, Daofeng'
'Cao, Rong'
'Liang, Yucang'
'Shi, Qian'
'Su, Weiping'
'Hong, Maochun'

_publ_section_title
;
 Hydrothermal syntheses, structures and properties of
 terephthalate-bridged polymeric complexes with zig-zag chain and
 channel structures
;
_journal_issue 16
_journal_name_full 'Journal of the Chemical Society, Dalton Transactions'
_journal_page_first 2335
_journal_paper_doi 10.1039/b102888j
_journal_year 2001
_chemical_formula_moiety 'C16 H10 Cd Cl N2 O2 '
_chemical_formula_sum 'C16 H10 Cd Cl N2 O2'
_chemical_formula_weight 410.13
_space_group_IT_number 15
_symmetry_cell_setting monoclinic
_symmetry_Int_Tables_number 15
_symmetry_space_group_name_Hall '-C 2yc'
_symmetry_space_group_name_H-M 'C 1 2/c 1'
_audit_creation_date 'Sun Mar 12 10:01:51 2001'
_audit_creation_method 'from TEXRAY.INF file'
_cell_angle_alpha 90.00
_cell_angle_beta 135.783(3)
_cell_angle_gamma 90.00
_cell_formula_units_Z 8
_cell_length_a 23.099(3)
_cell_length_b 10.5089(5)
_cell_length_c 16.804(2)
_cell_measurement_reflns_used 0
_cell_measurement_temperature 193.2
_cell_measurement_theta_max 0.0
_cell_measurement_theta_min 0.0
_cell_volume 2844.7(5)
_computing_cell_refinement 'MSC/AFC Diffractometer Control'
_computing_data_collection 'MSC/AFC Diffractometer Control'
_computing_data_reduction teXsan
_computing_publication_material teXsan
_computing_structure_refinement teXsan
_computing_structure_solution SHELXS97
_diffrn_ambient_temperature 193.2
_diffrn_measurement_device_type 'Rigaku unknown'
_diffrn_orient_matrix_UB_11 0.00000
_diffrn_orient_matrix_UB_12 0.00000
_diffrn_orient_matrix_UB_13 0.00000
_diffrn_orient_matrix_UB_21 0.00000
_diffrn_orient_matrix_UB_22 0.00000
_diffrn_orient_matrix_UB_23 0.00000
_diffrn_orient_matrix_UB_31 0.00000
_diffrn_orient_matrix_UB_32 0.00000
_diffrn_orient_matrix_UB_33 0.00000
_diffrn_radiation_detector 'scintillation counter'
_diffrn_radiation_monochromator graphite
_diffrn_radiation_source 'Rigaku sealed tube'
_diffrn_radiation_type 'Mo K\a'
_diffrn_radiation_wavelength 0.7107
_diffrn_reflns_av_R_equivalents 0.010
_diffrn_reflns_av_sigmaI/netI 0.013
_diffrn_reflns_limit_h_max 29
_diffrn_reflns_limit_h_min -29
_diffrn_reflns_limit_k_max 0
_diffrn_reflns_limit_k_min -13
_diffrn_reflns_limit_l_max 21
_diffrn_reflns_limit_l_min -21
_diffrn_reflns_number 6092
_diffrn_reflns_reduction_process 'Lp corrections applied'
_diffrn_reflns_theta_max 0.00
_diffrn_reflns_theta_min 0.00
_diffrn_standards_decay_% 0.00
_diffrn_standards_interval_count 0
_diffrn_standards_number 0
_exptl_absorpt_coefficient_mu 1.732
_exptl_absorpt_correction_type none
_exptl_crystal_colour colorless
_exptl_crystal_density_diffrn 1.915
_exptl_crystal_density_method 'not measured'
_exptl_crystal_description block
_exptl_crystal_F_000 1608.00
_exptl_crystal_size_max 0.200
_exptl_crystal_size_mid 0.200
_exptl_crystal_size_min 0.150
_refine_diff_density_max 0.33
_refine_diff_density_min -0.29
_refine_ls_extinction_method none
_refine_ls_goodness_of_fit_ref 1.891
_refine_ls_hydrogen_treatment noref
_refine_ls_matrix_type full
_refine_ls_number_constraints 0
_refine_ls_number_parameters 199
_refine_ls_number_reflns 3178
_refine_ls_number_restraints 0
_refine_ls_R_factor_all 0.0154
_refine_ls_R_factor_gt 0.0154
_refine_ls_shift/su_max 0.0066
_refine_ls_shift/su_mean 0.0017
_refine_ls_structure_factor_coef F
_refine_ls_weighting_details 'w = 1/[\s^2^(Fo) + 0.00010|Fo|^2^]'
_refine_ls_weighting_scheme calc
_refine_ls_wR_factor_gt 0.0252
_refine_ls_wR_factor_ref 0.0252
_reflns_number_gt 3178
_reflns_number_total 3416
_reflns_threshold_expression >2.0sigma(I)
_cod_data_source_file b102888j.txt
_cod_data_source_block '[Cd(ta)1/2)(phen)Cl]n'
_cod_depositor_comments
;
The following automatic conversions were performed:
'_symmetry_cell_setting' value 'Monoclinic' changed to 'monoclinic'
according to '/home/saulius/struct/CIF-dictionaries/cif_core.dic'
dictionary named 'cif_core.dic' version 2.4.1 from 2010-06-29.

Automatic conversion script
Id: cif_fix_enum 1527 2010-12-29 10:47:43Z saulius 

The following automatic conversions were performed:
'_reflns_observed_expression' tag replaced with
'_reflns_threshold_expression' tag as specified in the replacement
file
'cod-tools/trunk/perl-scripts/inputs/replacement_tags.lst'.

'_atom_site_calc_flags'
tag replaced with '_atom_site_calc_flag' tag as specified in the
replacement file
'cod-tools/trunk/perl-scripts/inputs/replacement_tags.lst'.

'_atom_type_scat_imag'
tag replaced with '_atom_type_scat_dispersion_imag' tag as specified
in the replacement file
'cod-tools/trunk/perl-scripts/inputs/replacement_tags.lst'.

Automatic conversion script
Id: cif_correct_tags 3137 2015-03-23 15:08:43Z antanas 
;
_cod_original_cell_volume 2844.6(4)
_cod_original_sg_symbol_H-M 'C 2/c        '
_cod_original_formula_sum 'C16 H10 Cd Cl N2 O2 '
_cod_database_code 7010715

loop_
_symmetry_equiv_pos_as_xyz
x,y,z
-x,y,1/2-z
-x,-y,-z
x,-y,1/2+z
1/2+x,1/2+y,z
1/2-x,1/2+y,1/2-z
1/2-x,1/2-y,-z
1/2+x,1/2-y,1/2+z

loop_
_atom_site_label
_atom_site_type_symbol
_atom_site_fract_x
_atom_site_fract_y
_atom_site_fract_z
_atom_site_U_iso_or_equiv
_atom_site_adp_type
_atom_site_occupancy
_atom_site_calc_flag
_atom_site_refinement_flags
_atom_site_disorder_assembly
_atom_site_disorder_group
Cd Cd 0.132269(7) 0.69936(1) 0.889509(9) 0.01236(4) Uani 1.00 d . . .
Cl Cl 0.23364(3) 0.84957(4) 1.06632(3) 0.0198(1) Uani 1.00 d . . .
O(1) O 0.09253(8) 0.8426(1) 0.7622(1) 0.0270(3) Uani 1.00 d . . .
O(2) O -0.03051(7) 0.7500(1) 0.6193(1) 0.0216(3) Uani 1.00 d . . .
N(1) N 0.08971(9) 0.4999(1) 0.7898(1) 0.0182(4) Uani 1.00 d . . .
N(2) N 0.15640(9) 0.5329(1) 1.0033(1) 0.0192(4) Uani 1.00 d . . .
C(1) C 0.0248(1) 0.8303(2) 0.6587(1) 0.0153(4) Uani 1.00 d . . .
C(2) C 0.01175(9) 0.9180(1) 0.5760(1) 0.0123(4) Uani 1.00 d . . .
C(3) C 0.07942(10) 0.9748(2) 0.6056(1) 0.0169(4) Uani 1.00 d . . .
C(4) C -0.06805(10) 0.9432(2) 0.4693(1) 0.0162(4) Uani 1.00 d . . .
C(5) C 0.0568(1) 0.4840(2) 0.6855(2) 0.0266(5) Uani 1.00 d . . .
C(6) C 0.0459(1) 0.3634(2) 0.6404(2) 0.0398(7) Uani 1.00 d . . .
C(7) C 0.0695(2) 0.2580(2) 0.7051(3) 0.0484(8) Uani 1.00 d . . .
C(8) C 0.1053(1) 0.2705(2) 0.8160(2) 0.0362(6) Uani 1.00 d . . .
C(9) C 0.1140(1) 0.3952(2) 0.8546(2) 0.0222(5) Uani 1.00 d . . .
C(10) C 0.1326(2) 0.1632(3) 0.8898(3) 0.0532(10) Uani 1.00 d . . .
C(11) C 0.1631(2) 0.1811(2) 0.9936(3) 0.0508(8) Uani 1.00 d . . .
C(12) C 0.1485(1) 0.4131(2) 0.9678(2) 0.0215(4) Uani 1.00 d . . .
C(13) C 0.1705(1) 0.3057(2) 1.0346(2) 0.0355(6) Uani 1.00 d . . .
C(14) C 0.1971(1) 0.3277(2) 1.1392(2) 0.0430(6) Uani 1.00 d . . .
C(15) C 0.2016(1) 0.4485(2) 1.1725(2) 0.0380(6) Uani 1.00 d . . .
C(16) C 0.1816(1) 0.5501(2) 1.1024(2) 0.0281(5) Uani 1.00 d . . .
H(3) H 0.1348 0.9580 0.6789 0.0202 Uiso 1.00 calc . . .
H(4) H -0.1150 0.9045 0.4483 0.0191 Uiso 1.00 calc . . .
H(5) H 0.0397 0.5577 0.6388 0.0327 Uiso 1.00 calc . . .
H(6) H 0.0212 0.3545 0.5643 0.0465 Uiso 1.00 calc . . .
H(7) H 0.1287 0.0785 0.8642 0.0634 Uiso 1.00 calc . . .
H(10) H 0.0618 0.1751 0.6750 0.0584 Uiso 1.00 calc . . .
H(11) H 0.1800 0.1091 1.0420 0.0573 Uiso 1.00 calc . . .
H(14) H 0.2104 0.2576 1.1858 0.0496 Uiso 1.00 calc . . .
H(15) H 0.2186 0.4644 1.2431 0.0461 Uiso 1.00 calc . . .
H(16) H 0.1859 0.6362 1.1267 0.0340 Uiso 1.00 calc . . .

loop_
_atom_site_aniso_label
_atom_site_aniso_U_11
_atom_site_aniso_U_22
_atom_site_aniso_U_33
_atom_site_aniso_U_12
_atom_site_aniso_U_13
_atom_site_aniso_U_23
Cd 0.01543(8) 0.01092(8) 0.01170(8) 0.00150(4) 0.01005(7) 0.00160(4)
Cl 0.0174(2) 0.0235(2) 0.0212(2) -0.0033(2) 0.0148(2) -0.0093(2)
O(1) 0.0259(7) 0.0267(7) 0.0163(6) -0.0026(6) 0.0110(6) 0.0087(5)
O(2) 0.0248(7) 0.0193(6) 0.0271(7) -0.0039(5) 0.0208(6) 0.0030(5)
N(1) 0.0186(7) 0.0161(7) 0.0235(7) -0.0014(6) 0.0163(6) -0.0022(6)
N(2) 0.0185(7) 0.0196(7) 0.0194(7) 0.0015(6) 0.0136(7) 0.0060(6)
C(1) 0.0191(8) 0.0128(7) 0.0193(8) 0.0035(6) 0.0156(7) 0.0040(6)
C(2) 0.0156(7) 0.0102(7) 0.0137(7) 0.0006(6) 0.0113(7) 0.0011(6)
C(3) 0.0120(7) 0.0190(8) 0.0141(7) 0.0002(6) 0.0075(7) 0.0031(6)
C(4) 0.0145(7) 0.0190(8) 0.0176(8) -0.0014(6) 0.0122(7) 0.0022(6)
C(5) 0.0273(10) 0.029(1) 0.0266(10) -0.0039(8) 0.0203(9) -0.0082(8)
C(6) 0.047(1) 0.041(1) 0.043(1) -0.013(1) 0.037(1) -0.023(1)
C(7) 0.062(2) 0.029(1) 0.079(2) -0.017(1) 0.059(2) -0.030(1)
C(8) 0.045(1) 0.0153(9) 0.066(2) -0.0018(9) 0.046(1) -0.0055(10)
C(9) 0.0220(9) 0.0146(9) 0.0364(10) 0.0003(7) 0.0231(8) -0.0006(8)
C(10) 0.069(2) 0.012(1) 0.107(3) 0.005(1) 0.072(2) 0.004(1)
C(11) 0.059(2) 0.019(1) 0.089(2) 0.015(1) 0.058(2) 0.026(1)
C(12) 0.0187(8) 0.0169(8) 0.0313(10) 0.0038(7) 0.0187(8) 0.0092(7)
C(13) 0.029(1) 0.023(1) 0.051(1) 0.0080(8) 0.028(1) 0.0203(9)
C(14) 0.032(1) 0.047(1) 0.044(1) 0.009(1) 0.025(1) 0.031(1)
C(15) 0.027(1) 0.056(2) 0.0239(10) -0.0030(10) 0.0160(9) 0.0152(10)
C(16) 0.0260(10) 0.037(1) 0.0205(9) -0.0021(8) 0.0164(8) 0.0046(8)

loop_
_atom_type_symbol
_atom_type_description
_atom_type_scat_dispersion_real
_atom_type_scat_dispersion_imag
_atom_type_scat_source
Cd Cd -0.807 1.202
;International Tables for Crystallography
(1992, Vol. C, Tables 4.2.6.8 and 6.1.1.1)
;
Cl Cl 0.148 0.159
;International Tables for Crystallography
(1992, Vol. C, Tables 4.2.6.8 and 6.1.1.1)
;
O O 0.011 0.006
;International Tables for Crystallography
(1992, Vol. C, Tables 4.2.6.8 and 6.1.1.1)
;
C C 0.003 0.002
;International Tables for Crystallography
(1992, Vol. C, Tables 4.2.6.8 and 6.1.1.1)
;
H H 0.000 0.000
;International Tables for Crystallography
(1992, Vol. C, Table 6.1.1.2)
;
N N 0.006 0.003
;International Tables for Crystallography
(1992, Vol. C, Tables 4.2.6.8 and 6.1.1.1)
;

loop_
_geom_angle_atom_site_label_1
_geom_angle_atom_site_label_2
_geom_angle_atom_site_label_3
_geom_angle
_geom_angle_site_symmetry_1
_geom_angle_site_symmetry_2
_geom_angle_site_symmetry_3
_geom_angle_publ_flag
Cl Cd Cl 83.37(1) 1_555 1_555 7_567 yes
Cl Cd O(1) 95.83(4) 1_555 1_555 1_555 yes
Cl Cd O(2) 88.58(3) 1_555 1_555 2_556 yes
Cl Cd N(1) 154.49(4) 1_555 1_555 1_555 yes
Cl Cd N(2) 91.60(4) 1_555 1_555 1_555 yes
Cl Cd O(1) 89.68(4) 7_567 1_555 1_555 yes
Cl Cd O(2) 171.14(3) 7_567 1_555 2_556 yes
Cl Cd N(1) 80.75(3) 7_567 1_555 1_555 yes
Cl Cd N(2) 94.54(4) 7_567 1_555 1_555 yes
O(1) Cd O(2) 94.81(5) 1_555 1_555 2_556 yes
O(1) Cd N(1) 103.89(5) 1_555 1_555 1_555 yes
O(1) Cd N(2) 171.84(5) 1_555 1_555 1_555 yes
O(2) Cd N(1) 105.47(5) 2_556 1_555 1_555 yes
O(2) Cd N(2) 81.97(5) 2_556 1_555 1_555 yes
N(1) Cd N(2) 70.01(5) 1_555 1_555 1_555 yes
Cd Cl Cd 96.63(1) 1_555 1_555 7_567 yes
Cd O(1) C(1) 120.7(1) 1_555 1_555 1_555 yes
Cd O(2) C(1) 142.6(1) 2_556 1_555 1_555 yes
Cd N(1) C(5) 126.1(1) 1_555 1_555 1_555 yes
Cd N(1) C(9) 114.8(1) 1_555 1_555 1_555 yes
C(5) N(1) C(9) 118.2(2) 1_555 1_555 1_555 yes
Cd N(2) C(12) 117.3(1) 1_555 1_555 1_555 yes
Cd N(2) C(16) 123.8(1) 1_555 1_555 1_555 yes
C(12) N(2) C(16) 118.8(2) 1_555 1_555 1_555 yes
O(1) C(1) O(2) 125.8(2) 1_555 1_555 1_555 yes
O(1) C(1) C(2) 116.1(1) 1_555 1_555 1_555 yes
O(2) C(1) C(2) 118.1(1) 1_555 1_555 1_555 yes
C(1) C(2) C(3) 120.1(1) 1_555 1_555 1_555 yes
C(1) C(2) C(4) 120.5(1) 1_555 1_555 1_555 yes
C(3) C(2) C(4) 119.3(1) 1_555 1_555 1_555 yes
C(2) C(3) C(4) 120.6(1) 1_555 1_555 3_576 yes
C(2) C(3) H(3) 120.1(2) 1_555 1_555 1_555 no
C(4) C(3) H(3) 119.3(2) 3_576 1_555 1_555 no
C(2) C(4) C(3) 120.1(1) 1_555 1_555 3_576 yes
C(2) C(4) H(4) 119.8(1) 1_555 1_555 1_555 no
C(3) C(4) H(4) 120.1(2) 3_576 1_555 1_555 no
N(1) C(5) C(6) 122.4(2) 1_555 1_555 1_555 yes
N(1) C(5) H(5) 119.1(2) 1_555 1_555 1_555 no
C(6) C(5) H(5) 118.5(2) 1_555 1_555 1_555 no
C(5) C(6) C(7) 119.3(2) 1_555 1_555 1_555 yes
C(5) C(6) H(6) 120.7(2) 1_555 1_555 1_555 no
C(7) C(6) H(6) 120.0(2) 1_555 1_555 1_555 no
C(6) C(7) C(8) 120.2(2) 1_555 1_555 1_555 yes
C(6) C(7) H(10) 120.0(3) 1_555 1_555 1_555 no
C(8) C(7) H(10) 119.8(3) 1_555 1_555 1_555 no
C(7) C(8) C(9) 116.8(2) 1_555 1_555 1_555 yes
C(7) C(8) C(10) 123.2(2) 1_555 1_555 1_555 yes
C(9) C(8) C(10) 120.0(2) 1_555 1_555 1_555 yes
N(1) C(9) C(8) 123.0(2) 1_555 1_555 1_555 yes
N(1) C(9) C(12) 118.0(2) 1_555 1_555 1_555 yes
C(8) C(9) C(12) 119.0(2) 1_555 1_555 1_555 yes
C(8) C(10) C(11) 120.3(2) 1_555 1_555 1_555 yes
C(8) C(10) H(7) 119.6(3) 1_555 1_555 1_555 no
C(11) C(10) H(7) 120.1(3) 1_555 1_555 1_555 no
C(10) C(11) C(13) 121.5(2) 1_555 1_555 1_555 yes
C(10) C(11) H(11) 120.1(3) 1_555 1_555 1_555 no
C(13) C(11) H(11) 118.4(3) 1_555 1_555 1_555 no
N(2) C(12) C(9) 118.2(1) 1_555 1_555 1_555 yes
N(2) C(12) C(13) 122.7(2) 1_555 1_555 1_555 yes
C(9) C(12) C(13) 119.1(2) 1_555 1_555 1_555 yes
C(11) C(13) C(12) 120.0(2) 1_555 1_555 1_555 yes
C(11) C(13) C(14) 123.1(2) 1_555 1_555 1_555 yes
C(12) C(13) C(14) 116.8(2) 1_555 1_555 1_555 yes
C(13) C(14) C(15) 120.3(2) 1_555 1_555 1_555 yes
C(13) C(14) H(14) 119.8(3) 1_555 1_555 1_555 no
C(15) C(14) H(14) 119.9(3) 1_555 1_555 1_555 no
C(14) C(15) C(16) 119.0(2) 1_555 1_555 1_555 yes
C(14) C(15) H(15) 120.9(2) 1_555 1_555 1_555 no
C(16) C(15) H(15) 120.1(2) 1_555 1_555 1_555 no
N(2) C(16) C(15) 122.4(2) 1_555 1_555 1_555 yes
N(2) C(16) H(16) 118.6(2) 1_555 1_555 1_555 no
C(15) C(16) H(16) 119.1(2) 1_555 1_555 1_555 no

loop_
_geom_bond_atom_site_label_1
_geom_bond_atom_site_label_2
_geom_bond_distance
_geom_bond_site_symmetry_1
_geom_bond_site_symmetry_2
_geom_bond_publ_flag
Cd Cl 2.6132(4) 1_555 1_555 yes
Cd Cl 2.6671(5) 1_555 7_567 yes
Cd O(1) 2.207(1) 1_555 1_555 yes
Cd O(2) 2.309(1) 1_555 2_556 yes
Cd N(1) 2.409(1) 1_555 1_555 yes
Cd N(2) 2.345(1) 1_555 1_555 yes
O(1) C(1) 1.260(2) 1_555 1_555 yes
O(2) C(1) 1.253(2) 1_555 1_555 yes
N(1) C(5) 1.330(2) 1_555 1_555 yes
N(1) C(9) 1.355(2) 1_555 1_555 yes
N(2) C(12) 1.349(2) 1_555 1_555 yes
N(2) C(16) 1.326(2) 1_555 1_555 yes
C(1) C(2) 1.507(2) 1_555 1_555 yes
C(2) C(3) 1.390(2) 1_555 1_555 yes
C(2) C(4) 1.395(2) 1_555 1_555 yes
C(3) C(4) 1.385(2) 1_555 3_576 yes
C(5) C(6) 1.403(3) 1_555 1_555 yes
C(6) C(7) 1.362(4) 1_555 1_555 yes
C(7) C(8) 1.402(4) 1_555 1_555 yes
C(8) C(9) 1.411(3) 1_555 1_555 yes
C(8) C(10) 1.444(4) 1_555 1_555 yes
C(9) C(12) 1.455(3) 1_555 1_555 yes
C(10) C(11) 1.347(4) 1_555 1_555 yes
C(11) C(13) 1.431(3) 1_555 1_555 yes
C(12) C(13) 1.405(3) 1_555 1_555 yes
C(13) C(14) 1.404(4) 1_555 1_555 yes
C(14) C(15) 1.361(4) 1_555 1_555 yes
C(15) C(16) 1.401(3) 1_555 1_555 yes

loop_
_geom_contact_atom_site_label_1
_geom_contact_atom_site_label_2
_geom_contact_distance
_geom_contact_site_symmetry_1
_geom_contact_site_symmetry_2
_geom_contact_publ_flag
Cd Cl 2.6132(4) 1_555 1_555 ?
Cd Cl 2.6671(5) 1_555 7_567 ?
C(3) C(7) 3.501(3) 1_555 1_565 ?
C(4) C(7) 3.595(3) 1_555 3_566 ?
C(5) C(15) 3.575(3) 1_555 4_564 ?

loop_
_geom_torsion_atom_site_label_1
_geom_torsion_atom_site_label_2
_geom_torsion_atom_site_label_3
_geom_torsion_atom_site_label_4
_geom_torsion
_geom_torsion_site_symmetry_1
_geom_torsion_site_symmetry_2
_geom_torsion_site_symmetry_3
_geom_torsion_site_symmetry_4
_geom_torsion_publ_flag
Cd Cl Cd Cl 0.0 1_555 1_555 7_567 7_567 yes
Cd Cl Cd O(1) -95.90(4) 1_555 1_555 7_567 7_567 yes
Cd Cl Cd N(1) 159.97(4) 1_555 1_555 7_567 7_567 yes
Cd Cl Cd N(2) 91.09(4) 1_555 1_555 7_567 7_567 yes
Cd Cl Cd Cl 0.0 1_555 7_567 7_567 1_555 yes
Cd Cl Cd O(1) 89.00(4) 1_555 7_567 7_567 7_567 yes
Cd Cl Cd N(1) -51.74(8) 1_555 7_567 7_567 7_567 yes
Cd Cl Cd N(2) -94.38(4) 1_555 7_567 7_567 7_567 yes
Cd O(1) C(1) O(2) 9.7(2) 1_555 1_555 1_555 1_555 yes
Cd O(1) C(1) C(2) -168.2(1) 1_555 1_555 1_555 1_555 yes
Cd O(2) C(1) O(1) 71.8(3) 1_555 2_556 2_556 2_556 yes
Cd O(2) C(1) C(2) -110.3(2) 1_555 2_556 2_556 2_556 yes
Cd N(1) C(5) C(6) 169.6(1) 1_555 1_555 1_555 1_555 yes
Cd N(1) C(9) C(8) -170.8(1) 1_555 1_555 1_555 1_555 yes
Cd N(1) C(9) C(12) 10.9(2) 1_555 1_555 1_555 1_555 yes
Cd N(2) C(12) C(9) -9.0(2) 1_555 1_555 1_555 1_555 yes
Cd N(2) C(12) C(13) 172.5(1) 1_555 1_555 1_555 1_555 yes
Cd N(2) C(16) C(15) -174.9(1) 1_555 1_555 1_555 1_555 yes
Cl Cd Cl Cd 0.0 1_555 1_555 7_567 7_567 yes
Cl Cd O(1) C(1) -158.1(1) 1_555 1_555 1_555 1_555 yes
Cl Cd O(2) C(1) 85.9(2) 1_555 1_555 2_556 2_556 yes
Cl Cd N(1) C(5) -134.2(1) 1_555 1_555 1_555 1_555 yes
Cl Cd N(1) C(9) 35.1(2) 1_555 1_555 1_555 1_555 yes
Cl Cd N(2) C(12) -151.5(1) 1_555 1_555 1_555 1_555 yes
Cl Cd N(2) C(16) 24.6(1) 1_555 1_555 1_555 1_555 yes
Cl Cd Cl Cd 0.0 1_555 7_567 7_567 1_555 yes
Cl Cd O(1) C(1) -118.6(1) 1_555 7_567 7_567 7_567 yes
Cl Cd N(1) C(5) 82.0(1) 1_555 7_567 7_567 7_567 yes
Cl Cd N(1) C(9) -87.3(1) 1_555 7_567 7_567 7_567 yes
Cl Cd N(2) C(12) 68.0(1) 1_555 7_567 7_567 7_567 yes
Cl Cd N(2) C(16) -108.1(1) 1_555 7_567 7_567 7_567 yes
O(1) Cd O(2) C(1) -9.8(2) 1_555 1_555 2_556 2_556 yes
O(1) Cd N(1) C(5) 5.3(1) 1_555 1_555 1_555 1_555 yes
O(1) Cd N(1) C(9) 174.6(1) 1_555 1_555 1_555 1_555 yes
O(1) Cd N(2) C(12) 52.9(4) 1_555 1_555 1_555 1_555 yes
O(1) Cd N(2) C(16) -131.0(3) 1_555 1_555 1_555 1_555 yes
O(1) C(1) C(2) C(3) 21.3(2) 1_555 1_555 1_555 1_555 yes
O(1) C(1) C(2) C(4) -158.7(2) 1_555 1_555 1_555 1_555 yes
O(2) Cd O(1) C(1) -69.0(1) 1_555 2_556 2_556 2_556 yes
O(2) Cd N(1) C(5) 104.4(1) 1_555 2_556 2_556 2_556 yes
O(2) Cd N(1) C(9) -86.3(1) 1_555 2_556 2_556 2_556 yes
O(2) Cd N(2) C(12) 120.2(1) 1_555 2_556 2_556 2_556 yes
O(2) Cd N(2) C(16) -63.8(1) 1_555 2_556 2_556 2_556 yes
O(2) C(1) C(2) C(3) -156.8(2) 1_555 1_555 1_555 1_555 yes
O(2) C(1) C(2) C(4) 23.3(2) 1_555 1_555 1_555 1_555 yes
N(1) Cd O(1) C(1) 38.3(1) 1_555 1_555 1_555 1_555 yes
N(1) Cd O(2) C(1) -115.7(2) 1_555 1_555 2_556 2_556 yes
N(1) Cd N(2) C(12) 10.4(1) 1_555 1_555 1_555 1_555 yes
N(1) Cd N(2) C(16) -173.5(1) 1_555 1_555 1_555 1_555 yes
N(1) C(5) C(6) C(7) 0.0(3) 1_555 1_555 1_555 1_555 yes
N(1) C(9) C(8) C(7) -0.1(3) 1_555 1_555 1_555 1_555 yes
N(1) C(9) C(8) C(10) 180.0(2) 1_555 1_555 1_555 1_555 yes
N(1) C(9) C(12) N(2) -1.6(2) 1_555 1_555 1_555 1_555 yes
N(1) C(9) C(12) C(13) 177.0(2) 1_555 1_555 1_555 1_555 yes
N(2) Cd O(1) C(1) -2.6(4) 1_555 1_555 1_555 1_555 yes
N(2) Cd O(2) C(1) 177.7(2) 1_555 1_555 2_556 2_556 yes
N(2) Cd N(1) C(5) 179.7(1) 1_555 1_555 1_555 1_555 yes
N(2) Cd N(1) C(9) -11.0(1) 1_555 1_555 1_555 1_555 yes
N(2) C(12) C(9) C(8) -180.0(2) 1_555 1_555 1_555 1_555 yes
N(2) C(12) C(13) C(11) -178.1(2) 1_555 1_555 1_555 1_555 yes
N(2) C(12) C(13) C(14) 3.6(3) 1_555 1_555 1_555 1_555 yes
N(2) C(16) C(15) C(14) 1.6(3) 1_555 1_555 1_555 1_555 yes
C(1) C(2) C(3) C(4) -179.3(1) 1_555 1_555 1_555 3_576 yes
C(1) C(2) C(4) C(3) 179.3(1) 1_555 1_555 1_555 3_576 yes
C(5) N(1) C(9) C(8) -0.6(2) 1_555 1_555 1_555 1_555 yes
C(5) N(1) C(9) C(12) -178.9(2) 1_555 1_555 1_555 1_555 yes
C(5) C(6) C(7) C(8) -0.7(3) 1_555 1_555 1_555 1_555 yes
C(6) C(5) N(1) C(9) 0.7(3) 1_555 1_555 1_555 1_555 yes
C(6) C(7) C(8) C(9) 0.8(3) 1_555 1_555 1_555 1_555 yes
C(6) C(7) C(8) C(10) -179.3(2) 1_555 1_555 1_555 1_555 yes
C(7) C(8) C(9) C(12) 178.2(2) 1_555 1_555 1_555 1_555 yes
C(7) C(8) C(10) C(11) -176.9(2) 1_555 1_555 1_555 1_555 yes
C(8) C(9) C(12) C(13) -1.4(3) 1_555 1_555 1_555 1_555 yes
C(8) C(10) C(11) C(13) -1.0(4) 1_555 1_555 1_555 1_555 yes
C(9) C(8) C(10) C(11) 3.0(4) 1_555 1_555 1_555 1_555 yes
C(9) C(12) N(2) C(16) 174.7(2) 1_555 1_555 1_555 1_555 yes
C(9) C(12) C(13) C(11) 3.3(3) 1_555 1_555 1_555 1_555 yes
C(9) C(12) C(13) C(14) -174.9(2) 1_555 1_555 1_555 1_555 yes
C(10) C(8) C(9) C(12) -1.7(3) 1_555 1_555 1_555 1_555 yes
C(10) C(11) C(13) C(12) -2.2(4) 1_555 1_555 1_555 1_555 yes
C(10) C(11) C(13) C(14) 176.0(2) 1_555 1_555 1_555 1_555 yes
C(11) C(13) C(14) C(15) -179.0(2) 1_555 1_555 1_555 1_555 yes
C(12) N(2) C(16) C(15) 1.1(3) 1_555 1_555 1_555 1_555 yes
C(12) C(13) C(14) C(15) -0.8(3) 1_555 1_555 1_555 1_555 yes
C(13) C(12) N(2) C(16) -3.8(3) 1_555 1_555 1_555 1_555 yes
C(13) C(14) C(15) C(16) -1.7(3) 1_555 1_555 1_555 1_555 yes
